data_4002644
loop_
_publ_author_name
'Campos, Michael P.'
'Owen, Jonathan S.'

_publ_section_title
;
 Synthesis and Surface Chemistry of Cadmium Carboxylate Passivated CdTe
 Nanocrystals from Cadmiumbis(Phenyltellurolate)
;
_journal_issue 1
_journal_name_full 'Chemistry of Materials'
_journal_page_first 227
_journal_paper_doi 10.1021/acs.chemmater.5b03914
_journal_volume 28
_journal_year 2016
_chemical_formula_sum 'C18 H26 Cd N2 Te2'
_chemical_formula_weight 638.01
_chemical_name_systematic
; 
 ? 
;
_space_group_crystal_system monoclinic
_space_group_IT_number 14
_space_group_name_Hall '-P 2ybc'
_space_group_name_H-M_alt 'P 1 21/c 1'
_symmetry_space_group_name_Hall '-P 2ybc'
_symmetry_space_group_name_H-M 'P 1 21/c 1'
_atom_sites_solution_hydrogens geom
_audit_creation_method SHELXL-2013
_cell_angle_alpha 90
_cell_angle_beta 112.3765(8)
_cell_angle_gamma 90
_cell_formula_units_Z 4
_cell_length_a 13.0754(8)
_cell_length_b 11.4619(7)
_cell_length_c 15.1442(10)
_cell_measurement_reflns_used 9655
_cell_measurement_temperature 130(2)
_cell_measurement_theta_max 32.98
_cell_measurement_theta_min 2.30
_cell_volume 2098.7(2)
_computing_cell_refinement 'Bruker SAINT'
_computing_data_collection 'Bruker APEX2'
_computing_data_reduction 'Bruker SAINT'
_computing_molecular_graphics 'Bruker SHELXTL'
_computing_publication_material 'Bruker SHELXTL'
_computing_structure_refinement 'SHELXL-2013 (Sheldrick, 2013)'
_computing_structure_solution 'SHELXS-97 (Sheldrick 2008)'
_diffrn_ambient_temperature 130(2)
_diffrn_measured_fraction_theta_full 1.000
_diffrn_measured_fraction_theta_max 0.959
_diffrn_measurement_device_type 'Bruker APEX-II CCD'
_diffrn_measurement_method '\f and \w scans'
_diffrn_radiation_type MoK\a
_diffrn_radiation_wavelength 0.71073
_diffrn_reflns_av_R_equivalents 0.0307
_diffrn_reflns_av_unetI/netI 0.0209
_diffrn_reflns_laue_measured_fraction_full 1.000
_diffrn_reflns_laue_measured_fraction_max 0.959
_diffrn_reflns_limit_h_max 19
_diffrn_reflns_limit_h_min -19
_diffrn_reflns_limit_k_max 17
_diffrn_reflns_limit_k_min -17
_diffrn_reflns_limit_l_max 22
_diffrn_reflns_limit_l_min -22
_diffrn_reflns_number 36660
_diffrn_reflns_point_group_measured_fraction_full 1.000
_diffrn_reflns_point_group_measured_fraction_max 0.959
_diffrn_reflns_theta_full 25.242
_diffrn_reflns_theta_max 33.004
_diffrn_reflns_theta_min 1.684
_exptl_absorpt_coefficient_mu 3.767
_exptl_absorpt_correction_T_max 0.7465
_exptl_absorpt_correction_T_min 0.5030
_exptl_absorpt_correction_type empirical
_exptl_absorpt_process_details sadabs
_exptl_crystal_colour colorless
_exptl_crystal_density_diffrn 2.019
_exptl_crystal_description block
_exptl_crystal_F_000 1200
_exptl_crystal_size_max 0.480
_exptl_crystal_size_mid 0.200
_exptl_crystal_size_min 0.080
_refine_diff_density_max 1.012
_refine_diff_density_min -0.705
_refine_diff_density_rms 0.091
_refine_ls_extinction_method none
_refine_ls_goodness_of_fit_ref 1.105
_refine_ls_hydrogen_treatment constr
_refine_ls_matrix_type full
_refine_ls_number_parameters 212
_refine_ls_number_reflns 7586
_refine_ls_number_restraints 0
_refine_ls_restrained_S_all 1.105
_refine_ls_R_factor_all 0.0206
_refine_ls_R_factor_gt 0.0184
_refine_ls_shift/su_max 0.002
_refine_ls_shift/su_mean 0.000
_refine_ls_structure_factor_coef Fsqd
_refine_ls_weighting_details 'w=1/[\s^2^(Fo^2^)+(0.0154P)^2^+1.0935P] where P=(Fo^2^+2Fc^2^)/3'
_refine_ls_weighting_scheme calc
_refine_ls_wR_factor_gt 0.0424
_refine_ls_wR_factor_ref 0.0432
_reflns_Friedel_coverage 0.000
_reflns_number_gt 7079
_reflns_number_total 7586
_reflns_threshold_expression 'I > 2\s(I)'
_cod_data_source_file cm5b03914_si_001.cif
_cod_data_source_block camps10
_cod_depositor_comments 'Adding full bibliography for 4002644.cif.'
_cod_database_code 4002644
_shelx_space_group_comment
; 
The symmetry employed for this shelxl refinement is uniquely defined 
by the following loop, which should always be used as a source of 
symmetry information in preference to the above space-group names. 
They are only intended as comments. 
;
_shelx_estimated_absorpt_t_min 0.265
_shelx_estimated_absorpt_t_max 0.753
_shelxl_version_number 2013-4

loop_
_space_group_symop_operation_xyz
'x, y, z'
'-x, y+1/2, -z+1/2'
'-x, -y, -z'
'x, -y-1/2, z-1/2'

loop_
_atom_site_label
_atom_site_type_symbol
_atom_site_fract_x
_atom_site_fract_y
_atom_site_fract_z
_atom_site_U_iso_or_equiv
_atom_site_adp_type
_atom_site_occupancy
_atom_site_site_symmetry_order
_atom_site_calc_flag
_atom_site_refinement_flags_posn
_atom_site_refinement_flags_adp
Cd Cd 0.67761(2) 0.46008(2) 0.15080(2) 0.01687(3) Uani 1 1 d . .
Te1 Te 0.82624(2) 0.31093(2) 0.12296(2) 0.02138(3) Uani 1 1 d . .
Te2 Te 0.54136(2) 0.64145(2) 0.05930(2) 0.01652(3) Uani 1 1 d . .
N1 N 0.78550(12) 0.52954(13) 0.31151(11) 0.0243(3) Uani 1 1 d . .
N2 N 0.60290(12) 0.35134(12) 0.24674(10) 0.0204(2) Uani 1 1 d . .
C1 C 0.73797(19) 0.63437(17) 0.33708(15) 0.0358(4) Uani 1 1 d . .
H1A H 0.7759 0.6500 0.4055 0.054 Uiso 1 1 calc R U
H1B H 0.6590 0.6218 0.3223 0.054 Uiso 1 1 calc R U
H1C H 0.7473 0.7012 0.3005 0.054 Uiso 1 1 calc R U
C2 C 0.90263(17) 0.55308(19) 0.32810(16) 0.0361(4) Uani 1 1 d . .
H2A H 0.9446 0.5655 0.3964 0.054 Uiso 1 1 calc R U
H2B H 0.9074 0.6230 0.2926 0.054 Uiso 1 1 calc R U
H2C H 0.9335 0.4863 0.3062 0.054 Uiso 1 1 calc R U
C3 C 0.77995(16) 0.42622(17) 0.36817(13) 0.0288(4) Uani 1 1 d . .
H3A H 0.8169 0.4447 0.4369 0.035 Uiso 1 1 calc R U
H3B H 0.8208 0.3610 0.3537 0.035 Uiso 1 1 calc R U
C4 C 0.66232(17) 0.38781(18) 0.34783(13) 0.0292(4) Uani 1 1 d . .
H4A H 0.6635 0.3218 0.3904 0.035 Uiso 1 1 calc R U
H4B H 0.6215 0.4529 0.3625 0.035 Uiso 1 1 calc R U
C5 C 0.62141(18) 0.22575(15) 0.23592(15) 0.0310(4) Uani 1 1 d . .
H5A H 0.5903 0.1799 0.2744 0.047 Uiso 1 1 calc R U
H5B H 0.7010 0.2106 0.2576 0.047 Uiso 1 1 calc R U
H5C H 0.5852 0.2035 0.1686 0.047 Uiso 1 1 calc R U
C6 C 0.48295(15) 0.37217(16) 0.21813(13) 0.0265(3) Uani 1 1 d . .
H6A H 0.4561 0.3295 0.2611 0.040 Uiso 1 1 calc R U
H6B H 0.4437 0.3450 0.1525 0.040 Uiso 1 1 calc R U
H6C H 0.4696 0.4558 0.2218 0.040 Uiso 1 1 calc R U
C7 C 0.84608(13) 0.38508(13) 0.00215(11) 0.0187(3) Uani 1 1 d . .
C8 C 0.93383(15) 0.34489(15) -0.02052(14) 0.0263(3) Uani 1 1 d . .
H8A H 0.9807 0.2850 0.0167 0.032 Uiso 1 1 calc R U
C9 C 0.95305(17) 0.39230(18) -0.09767(15) 0.0318(4) Uani 1 1 d . .
H9A H 1.0131 0.3646 -0.1126 0.038 Uiso 1 1 calc R U
C10 C 0.88558(17) 0.47907(19) -0.15234(13) 0.0321(4) Uani 1 1 d . .
H10A H 0.8996 0.5119 -0.2042 0.039 Uiso 1 1 calc R U
C11 C 0.79706(16) 0.51828(18) -0.13134(13) 0.0301(4) Uani 1 1 d . .
H11A H 0.7498 0.5773 -0.1695 0.036 Uiso 1 1 calc R U
C12 C 0.77699(14) 0.47154(15) -0.05452(12) 0.0227(3) Uani 1 1 d . .
H12A H 0.7160 0.4987 -0.0407 0.027 Uiso 1 1 calc R U
C13 C 0.65791(13) 0.77761(13) 0.08015(11) 0.0174(3) Uani 1 1 d . .
C14 C 0.77043(14) 0.75642(14) 0.10405(13) 0.0241(3) Uani 1 1 d . .
H14A H 0.7970 0.6784 0.1116 0.029 Uiso 1 1 calc R U
C15 C 0.84429(15) 0.84867(15) 0.11687(14) 0.0276(3) Uani 1 1 d . .
H15A H 0.9208 0.8332 0.1339 0.033 Uiso 1 1 calc R U
C16 C 0.80641(15) 0.96318(14) 0.10480(13) 0.0245(3) Uani 1 1 d . .
H16A H 0.8568 1.0259 0.1136 0.029 Uiso 1 1 calc R U
C17 C 0.69465(15) 0.98532(14) 0.07980(13) 0.0241(3) Uani 1 1 d . .
H17A H 0.6684 1.0634 0.0707 0.029 Uiso 1 1 calc R U
C18 C 0.62054(14) 0.89345(14) 0.06785(12) 0.0216(3) Uani 1 1 d . .
H18A H 0.5442 0.9095 0.0513 0.026 Uiso 1 1 calc R U

loop_
_atom_site_aniso_label
_atom_site_aniso_U_11
_atom_site_aniso_U_22
_atom_site_aniso_U_33
_atom_site_aniso_U_23
_atom_site_aniso_U_13
_atom_site_aniso_U_12
Cd 0.01792(5) 0.01383(5) 0.02074(5) 0.00228(3) 0.00947(4) 0.00162(3)
Te1 0.02237(5) 0.01652(5) 0.02836(6) 0.00393(4) 0.01315(4) 0.00532(3)
Te2 0.01444(4) 0.01417(4) 0.01960(5) 0.00048(3) 0.00497(3) -0.00019(3)
N1 0.0234(7) 0.0215(6) 0.0241(7) -0.0018(5) 0.0046(5) 0.0030(5)
N2 0.0236(7) 0.0179(6) 0.0223(6) 0.0041(5) 0.0117(5) 0.0020(5)
C1 0.0456(12) 0.0259(9) 0.0311(9) -0.0053(7) 0.0093(8) 0.0103(8)
C2 0.0252(9) 0.0375(10) 0.0378(10) -0.0062(8) 0.0032(8) -0.0066(8)
C3 0.0290(9) 0.0290(9) 0.0227(8) 0.0029(6) 0.0033(7) 0.0054(7)
C4 0.0341(9) 0.0348(9) 0.0202(7) 0.0052(7) 0.0121(7) 0.0024(7)
C5 0.0423(11) 0.0181(7) 0.0418(10) 0.0071(7) 0.0261(9) 0.0027(7)
C6 0.0239(8) 0.0293(8) 0.0310(8) 0.0054(7) 0.0158(7) 0.0010(6)
C7 0.0178(7) 0.0172(6) 0.0222(7) -0.0044(5) 0.0087(6) -0.0029(5)
C8 0.0242(8) 0.0227(8) 0.0356(9) -0.0057(7) 0.0154(7) 0.0011(6)
C9 0.0311(9) 0.0368(10) 0.0367(10) -0.0092(8) 0.0231(8) -0.0037(8)
C10 0.0326(10) 0.0430(11) 0.0242(8) -0.0032(7) 0.0146(7) -0.0103(8)
C11 0.0261(9) 0.0358(10) 0.0269(8) 0.0052(7) 0.0085(7) -0.0029(7)
C12 0.0192(7) 0.0241(7) 0.0250(7) 0.0015(6) 0.0087(6) 0.0006(6)
C13 0.0190(7) 0.0141(6) 0.0191(6) 0.0005(5) 0.0074(5) -0.0003(5)
C14 0.0187(7) 0.0162(7) 0.0355(9) 0.0011(6) 0.0082(6) 0.0006(5)
C15 0.0191(7) 0.0224(8) 0.0398(10) 0.0006(7) 0.0095(7) -0.0029(6)
C16 0.0267(8) 0.0182(7) 0.0273(8) -0.0007(6) 0.0091(7) -0.0061(6)
C17 0.0314(9) 0.0140(6) 0.0279(8) 0.0011(6) 0.0125(7) 0.0000(6)
C18 0.0222(7) 0.0163(6) 0.0263(7) 0.0020(5) 0.0095(6) 0.0024(5)

loop_
_atom_type_symbol
_atom_type_description
_atom_type_scat_dispersion_real
_atom_type_scat_dispersion_imag
_atom_type_scat_source
C C 0.0033 0.0016 'International Tables Vol C Tables 4.2.6.8 and 6.1.1.4'
H H 0.0000 0.0000 'International Tables Vol C Tables 4.2.6.8 and 6.1.1.4'
N N 0.0061 0.0033 'International Tables Vol C Tables 4.2.6.8 and 6.1.1.4'
Cd Cd -0.8075 1.2024 'International Tables Vol C Tables 4.2.6.8 and 6.1.1.4'
Te Te -0.5308 1.6751 'International Tables Vol C Tables 4.2.6.8 and 6.1.1.4'

loop_
_geom_angle_atom_site_label_1
_geom_angle_atom_site_label_2
_geom_angle_atom_site_label_3
_geom_angle
N2 Cd N1 77.18(5)
N2 Cd Te1 104.27(3)
N1 Cd Te1 100.53(4)
N2 Cd Te2 111.42(3)
N1 Cd Te2 105.93(3)
Te1 Cd Te2 139.217(6)
C7 Te1 Cd 102.10(4)
C13 Te2 Cd 101.00(4)
C1 N1 C2 108.67(16)
C1 N1 C3 112.46(16)
C2 N1 C3 108.87(15)
C1 N1 Cd 112.84(11)
C2 N1 Cd 113.43(12)
C3 N1 Cd 100.38(10)
C6 N2 C5 108.94(14)
C6 N2 C4 109.63(14)
C5 N2 C4 110.11(14)
C6 N2 Cd 111.80(10)
C5 N2 Cd 108.57(10)
C4 N2 Cd 107.76(10)
N1 C3 C4 112.63(15)
N2 C4 C3 112.50(15)
C12 C7 C8 118.94(16)
C12 C7 Te1 123.53(12)
C8 C7 Te1 117.52(13)
C7 C8 C9 120.30(17)
C10 C9 C8 120.42(17)
C9 C10 C11 119.71(17)
C10 C11 C12 120.38(18)
C11 C12 C7 120.23(16)
C14 C13 C18 118.59(14)
C14 C13 Te2 122.52(11)
C18 C13 Te2 118.88(11)
C15 C14 C13 120.64(15)
C16 C15 C14 120.28(16)
C17 C16 C15 119.64(15)
C16 C17 C18 120.34(15)
C17 C18 C13 120.50(15)

loop_
_geom_bond_atom_site_label_1
_geom_bond_atom_site_label_2
_geom_bond_distance
Cd N2 2.3874(13)
Cd N1 2.4358(15)
Cd Te1 2.73873(19)
Cd Te2 2.74511(18)
Te1 C7 2.1209(16)
Te2 C13 2.1193(15)
N1 C1 1.471(2)
N1 C2 1.479(3)
N1 C3 1.480(2)
N2 C6 1.479(2)
N2 C5 1.479(2)
N2 C4 1.489(2)
C3 C4 1.515(3)
C7 C12 1.394(2)
C7 C8 1.395(2)
C8 C9 1.395(3)
C9 C10 1.377(3)
C10 C11 1.387(3)
C11 C12 1.393(2)
C13 C14 1.396(2)
C13 C18 1.403(2)
C14 C15 1.395(2)
C15 C16 1.390(2)
C16 C17 1.386(3)
C17 C18 1.395(2)
